data_1549933
loop_
_publ_author_name
'Zhang, Dexing'
'Liu, Ruiting'
'Zhou, Xigeng'

_publ_section_title
;
 Intramolecular alkene hydroamination and degradation of amidines:
 divergent behavior of rare earth metal amidinate intermediates
;
_journal_issue 21
_journal_name_full 'Catalysis Science &amp; Technology'
_journal_page_first 5573
_journal_paper_doi 10.1039/C8CY01481G
_journal_volume 8
_journal_year 2018
_chemical_formula_sum 'C49 H50 N6 O Y'
_chemical_formula_weight 827.86
_space_group_crystal_system monoclinic
_space_group_IT_number 13
_space_group_name_Hall '-P 2yac'
_space_group_name_H-M_alt 'P 1 2/n 1'
_symmetry_space_group_name_Hall '-P 2yac'
_symmetry_space_group_name_H-M 'P 1 2/n 1'
_atom_sites_solution_hydrogens geom
_audit_creation_method SHELXL-2014/7
_audit_update_record
;
2018-03-21 deposited with the CCDC.
2018-09-12 downloaded from the CCDC.
;
_cell_angle_alpha 90
_cell_angle_beta 118.062(4)
_cell_angle_gamma 90
_cell_formula_units_Z 4
_cell_length_a 22.637(6)
_cell_length_b 9.781(3)
_cell_length_c 23.089(6)
_cell_measurement_reflns_used 7872
_cell_measurement_temperature 203(2)
_cell_measurement_theta_max 26.51
_cell_measurement_theta_min 2.31
_cell_volume 4511(2)
_computing_cell_refinement 'Bruker SAINT'
_computing_data_collection 'Bruker APEX2'
_computing_data_reduction 'Bruker SAINT'
_computing_molecular_graphics 'Bruker SHELXTL'
_computing_publication_material 'Bruker SHELXTL'
_computing_structure_refinement 'SHELXL-2014/7 (Sheldrick, 2014)'
_computing_structure_solution 'SHELXS-97 (Sheldrick, 2008)'
_diffrn_ambient_temperature 203(2)
_diffrn_measured_fraction_theta_full 0.995
_diffrn_measured_fraction_theta_max 0.995
_diffrn_measurement_device_type 'Bruker APEX-II CCD'
_diffrn_measurement_method '\f and \w scans'
_diffrn_radiation_type MoK\a
_diffrn_radiation_wavelength 0.71073
_diffrn_reflns_av_R_equivalents 0.0419
_diffrn_reflns_av_unetI/netI 0.0461
_diffrn_reflns_Laue_measured_fraction_full 0.995
_diffrn_reflns_Laue_measured_fraction_max 0.995
_diffrn_reflns_limit_h_max 26
_diffrn_reflns_limit_h_min -26
_diffrn_reflns_limit_k_max 11
_diffrn_reflns_limit_k_min -7
_diffrn_reflns_limit_l_max 27
_diffrn_reflns_limit_l_min -26
_diffrn_reflns_number 25967
_diffrn_reflns_point_group_measured_fraction_full 0.995
_diffrn_reflns_point_group_measured_fraction_max 0.995
_diffrn_reflns_theta_full 25.049
_diffrn_reflns_theta_max 25.049
_diffrn_reflns_theta_min 1.731
_exptl_absorpt_coefficient_mu 1.334
_exptl_absorpt_correction_T_max 0.8014
_exptl_absorpt_correction_T_min 0.6044
_exptl_absorpt_correction_type multi-scan
_exptl_absorpt_process_details sadabs
_exptl_crystal_colour colourless
_exptl_crystal_density_diffrn 1.219
_exptl_crystal_density_meas 1.10
_exptl_crystal_description block
_exptl_crystal_F_000 1732
_exptl_crystal_size_max 0.350
_exptl_crystal_size_mid 0.320
_exptl_crystal_size_min 0.280
_platon_squeeze_details ' '
_refine_diff_density_max 0.589
_refine_diff_density_min -0.586
_refine_diff_density_rms 0.088
_refine_ls_extinction_method none
_refine_ls_goodness_of_fit_ref 1.051
_refine_ls_hydrogen_treatment constr
_refine_ls_matrix_type full
_refine_ls_number_parameters 520
_refine_ls_number_reflns 7954
_refine_ls_number_restraints 0
_refine_ls_restrained_S_all 1.051
_refine_ls_R_factor_all 0.0584
_refine_ls_R_factor_gt 0.0437
_refine_ls_shift/su_max 0.002
_refine_ls_shift/su_mean 0.000
_refine_ls_structure_factor_coef Fsqd
_refine_ls_weighting_details 'w=1/[\s^2^(Fo^2^)+(0.1000P)^2^] where P=(Fo^2^+2Fc^2^)/3'
_refine_ls_weighting_scheme calc
_refine_ls_wR_factor_gt 0.1321
_refine_ls_wR_factor_ref 0.1459
_reflns_Friedel_coverage 0.000
_reflns_number_gt 6276
_reflns_number_total 7954
_reflns_threshold_expression 'I > 2\s(I)'
_cod_data_source_file c8cy01481g2.cif
_cod_data_source_block mo_71202b
_cod_depositor_comments 'Adding full bibliography for 1549933.cif.'
_cod_database_code 1549933
_shelx_shelxl_version_number 2014/7
_shelx_space_group_comment
; 
The symmetry employed for this shelxl refinement is uniquely defined 
by the following loop, which should always be used as a source of 
symmetry information in preference to the above space-group names. 
They are only intended as comments. 
;
_shelx_estimated_absorpt_t_min 0.652
_shelx_estimated_absorpt_t_max 0.706

loop_
_space_group_symop_operation_xyz
'x, y, z'
'-x+1/2, y, -z+1/2'
'-x, -y, -z'
'x-1/2, -y, z-1/2'

loop_
_atom_site_label
_atom_site_type_symbol
_atom_site_fract_x
_atom_site_fract_y
_atom_site_fract_z
_atom_site_U_iso_or_equiv
_atom_site_adp_type
_atom_site_occupancy
_atom_site_site_symmetry_order
_atom_site_calc_flag
_atom_site_refinement_flags_posn
_atom_site_refinement_flags_adp
Y1 Y 0.51917(2) 0.23944(3) 0.26826(2) 0.02294(12) Uani 1 1 d . .
O1 O 0.42830(11) 0.1691(3) 0.16486(11) 0.0416(6) Uani 1 1 d . .
N1 N 0.55935(13) 0.0076(3) 0.27789(12) 0.0308(6) Uani 1 1 d . .
N2 N 0.61795(12) 0.1587(3) 0.35889(12) 0.0274(6) Uani 1 1 d . .
N3 N 0.44157(13) 0.1611(3) 0.30744(13) 0.0323(6) Uani 1 1 d . .
N4 N 0.45828(12) 0.3857(3) 0.30454(13) 0.0290(6) Uani 1 1 d . .
N5 N 0.56789(13) 0.4555(3) 0.27264(13) 0.0323(6) Uani 1 1 d . .
N6 N 0.55845(12) 0.3155(3) 0.19131(12) 0.0270(6) Uani 1 1 d . .
C1 C 0.61077(15) 0.0299(3) 0.33789(15) 0.0269(7) Uani 1 1 d . .
C2 C 0.65653(15) -0.0848(3) 0.37653(15) 0.0283(7) Uani 1 1 d . .
C3 C 0.62999(19) -0.2119(3) 0.37936(17) 0.0360(8) Uani 1 1 d . .
H3 H 0.5834 -0.2255 0.3574 0.043 Uiso 1 1 calc R U
C4 C 0.6725(2) -0.3186(4) 0.41472(18) 0.0458(9) Uani 1 1 d . .
H4 H 0.6544 -0.4044 0.4160 0.055 Uiso 1 1 calc R U
C5 C 0.7394(2) -0.2997(4) 0.44713(18) 0.0467(9) Uani 1 1 d . .
H5 H 0.7675 -0.3719 0.4716 0.056 Uiso 1 1 calc R U
C6 C 0.76697(19) -0.1754(4) 0.44471(18) 0.0434(9) Uani 1 1 d . .
H6 H 0.8137 -0.1639 0.4664 0.052 Uiso 1 1 calc R U
C7 C 0.72543(16) -0.0669(4) 0.41000(16) 0.0366(8) Uani 1 1 d . .
H7 H 0.7441 0.0185 0.4093 0.044 Uiso 1 1 calc R U
C8 C 0.66345(16) 0.2006(3) 0.42360(16) 0.0334(7) Uani 1 1 d . .
C9 C 0.6496(2) 0.1683(4) 0.47585(16) 0.0448(9) Uani 1 1 d . .
C10 C 0.6932(3) 0.2191(5) 0.5369(2) 0.0686(15) Uani 1 1 d . .
H10 H 0.6847 0.1998 0.5722 0.082 Uiso 1 1 calc R U
C11 C 0.7464(3) 0.2936(6) 0.5485(2) 0.0727(16) Uani 1 1 d . .
H11 H 0.7747 0.3247 0.5913 0.087 Uiso 1 1 calc R U
C12 C 0.7603(2) 0.3256(4) 0.4989(3) 0.0666(14) Uani 1 1 d . .
H12 H 0.7984 0.3783 0.5079 0.080 Uiso 1 1 calc R U
C13 C 0.71823(18) 0.2805(3) 0.4338(2) 0.0441(10) Uani 1 1 d . .
C14 C 0.73170(19) 0.3147(4) 0.3780(2) 0.0609(12) Uani 1 1 d . .
H14A H 0.7278 0.2326 0.3528 0.091 Uiso 1 1 calc R U
H14B H 0.7766 0.3515 0.3950 0.091 Uiso 1 1 calc R U
H14C H 0.6995 0.3819 0.3499 0.091 Uiso 1 1 calc R U
C15 C 0.5886(2) 0.0863(4) 0.46452(19) 0.0542(11) Uani 1 1 d . .
H15A H 0.5950 -0.0084 0.4563 0.081 Uiso 1 1 calc R U
H15B H 0.5496 0.1228 0.4269 0.081 Uiso 1 1 calc R U
H15C H 0.5821 0.0918 0.5031 0.081 Uiso 1 1 calc R U
C16 C 0.42872(15) 0.2852(3) 0.32077(15) 0.0248(6) Uani 1 1 d . .
C17 C 0.38309(15) 0.3101(3) 0.35030(15) 0.0280(7) Uani 1 1 d . .
C18 C 0.38485(17) 0.2250(3) 0.39942(17) 0.0341(8) Uani 1 1 d . .
H18 H 0.4149 0.1511 0.4144 0.041 Uiso 1 1 calc R U
C19 C 0.3422(2) 0.2490(4) 0.42640(19) 0.0430(9) Uani 1 1 d . .
H19 H 0.3433 0.1904 0.4592 0.052 Uiso 1 1 calc R U
C20 C 0.29859(17) 0.3571(4) 0.40555(19) 0.0459(9) Uani 1 1 d . .
H20 H 0.2713 0.3751 0.4253 0.055 Uiso 1 1 calc R U
C21 C 0.29498(17) 0.4394(4) 0.35539(19) 0.0473(9) Uani 1 1 d . .
H21 H 0.2633 0.5104 0.3393 0.057 Uiso 1 1 calc R U
C22 C 0.33775(16) 0.4181(4) 0.32849(17) 0.0375(8) Uani 1 1 d . .
H22 H 0.3360 0.4768 0.2955 0.045 Uiso 1 1 calc R U
C23 C 0.46193(14) 0.5235(3) 0.32627(15) 0.0263(7) Uani 1 1 d . .
C24 C 0.49595(15) 0.5570(3) 0.39322(16) 0.0303(7) Uani 1 1 d . .
C25 C 0.49556(17) 0.6932(4) 0.41115(18) 0.0381(8) Uani 1 1 d . .
H25 H 0.5165 0.7168 0.4559 0.046 Uiso 1 1 calc R U
C26 C 0.46492(19) 0.7946(4) 0.3643(2) 0.0478(10) Uani 1 1 d . .
H26 H 0.4644 0.8855 0.3772 0.057 Uiso 1 1 calc R U
C27 C 0.43546(18) 0.7609(3) 0.2989(2) 0.0427(9) Uani 1 1 d . .
H27 H 0.4165 0.8302 0.2672 0.051 Uiso 1 1 calc R U
C28 C 0.43319(15) 0.6259(3) 0.27874(17) 0.0352(8) Uani 1 1 d . .
C29 C 0.53554(17) 0.4529(3) 0.44468(17) 0.0380(8) Uani 1 1 d . .
H29A H 0.5053 0.3874 0.4483 0.057 Uiso 1 1 calc R U
H29B H 0.5612 0.4983 0.4866 0.057 Uiso 1 1 calc R U
H29C H 0.5658 0.4058 0.4325 0.057 Uiso 1 1 calc R U
C30 C 0.40063(18) 0.5898(4) 0.20685(17) 0.0468(9) Uani 1 1 d . .
H30A H 0.4333 0.5465 0.1968 0.070 Uiso 1 1 calc R U
H30B H 0.3839 0.6723 0.1808 0.070 Uiso 1 1 calc R U
H30C H 0.3637 0.5274 0.1967 0.070 Uiso 1 1 calc R U
C31 C 0.57518(14) 0.4384(3) 0.21881(15) 0.0271(7) Uani 1 1 d . .
C32 C 0.60285(16) 0.5518(3) 0.19493(16) 0.0320(7) Uani 1 1 d . .
C33 C 0.5766(2) 0.6825(4) 0.18865(18) 0.0421(9) Uani 1 1 d . .
H33 H 0.5407 0.6980 0.1974 0.050 Uiso 1 1 calc R U
C34 C 0.6034(2) 0.7908(4) 0.1694(2) 0.0560(11) Uani 1 1 d . .
H34 H 0.5849 0.8788 0.1642 0.067 Uiso 1 1 calc R U
C35 C 0.6573(3) 0.7679(4) 0.1581(3) 0.0625(13) Uani 1 1 d . .
H35 H 0.6763 0.8411 0.1462 0.075 Uiso 1 1 calc R U
C36 C 0.6835(2) 0.6375(4) 0.1640(2) 0.0594(12) Uani 1 1 d . .
H36 H 0.7202 0.6225 0.1563 0.071 Uiso 1 1 calc R U
C37 C 0.65543(18) 0.5293(4) 0.18142(18) 0.0445(9) Uani 1 1 d . .
H37 H 0.6722 0.4403 0.1840 0.053 Uiso 1 1 calc R U
C38 C 0.55508(17) 0.2835(3) 0.12981(17) 0.0311(7) Uani 1 1 d . .
C39 C 0.50333(17) 0.3343(4) 0.07141(16) 0.0371(8) Uani 1 1 d . .
C40 C 0.4998(2) 0.2908(5) 0.01174(19) 0.0556(11) Uani 1 1 d . .
H40 H 0.4660 0.3256 -0.0281 0.067 Uiso 1 1 calc R U
C41 C 0.5452(3) 0.1976(5) 0.0111(2) 0.0657(13) Uani 1 1 d . .
H41 H 0.5415 0.1675 -0.0292 0.079 Uiso 1 1 calc R U
C42 C 0.5961(2) 0.1485(4) 0.0692(2) 0.0516(10) Uani 1 1 d . .
H42 H 0.6271 0.0861 0.0681 0.062 Uiso 1 1 calc R U
C43 C 0.60202(17) 0.1899(4) 0.12916(17) 0.0372(8) Uani 1 1 d . .
C44 C 0.45179(19) 0.4320(4) 0.07027(18) 0.0487(9) Uani 1 1 d . .
H44A H 0.4344 0.3984 0.0988 0.073 Uiso 1 1 calc R U
H44B H 0.4155 0.4397 0.0258 0.073 Uiso 1 1 calc R U
H44C H 0.4721 0.5210 0.0854 0.073 Uiso 1 1 calc R U
C45 C 0.65860(17) 0.1400(4) 0.19310(18) 0.0443(9) Uani 1 1 d . .
H45A H 0.6862 0.0765 0.1841 0.066 Uiso 1 1 calc R U
H45B H 0.6404 0.0942 0.2185 0.066 Uiso 1 1 calc R U
H45C H 0.6856 0.2172 0.2178 0.066 Uiso 1 1 calc R U
C46 C 0.35777(17) 0.1783(5) 0.1432(2) 0.0531(10) Uani 1 1 d . .
H46A H 0.3366 0.2423 0.1064 0.064 Uiso 1 1 calc R U
H46B H 0.3493 0.2094 0.1789 0.064 Uiso 1 1 calc R U
C47 C 0.3315(2) 0.0372(5) 0.1223(2) 0.0754(15) Uani 1 1 d . .
H47A H 0.2873 0.0396 0.0834 0.090 Uiso 1 1 calc R U
H47B H 0.3277 -0.0110 0.1576 0.090 Uiso 1 1 calc R U
C48 C 0.3815(2) -0.0313(5) 0.1070(3) 0.0718(13) Uani 1 1 d . .
H48A H 0.3994 -0.1135 0.1340 0.086 Uiso 1 1 calc R U
H48B H 0.3608 -0.0579 0.0607 0.086 Uiso 1 1 calc R U
C49 C 0.43533(19) 0.0694(4) 0.12193(18) 0.0518(10) Uani 1 1 d . .
H49A H 0.4793 0.0253 0.1439 0.062 Uiso 1 1 calc R U
H49B H 0.4302 0.1132 0.0816 0.062 Uiso 1 1 calc R U

loop_
_atom_site_aniso_label
_atom_site_aniso_U_11
_atom_site_aniso_U_22
_atom_site_aniso_U_33
_atom_site_aniso_U_23
_atom_site_aniso_U_13
_atom_site_aniso_U_12
Y1 0.02576(18) 0.02092(18) 0.02338(18) -0.00078(12) 0.01259(13) -0.00051(11)
O1 0.0266(12) 0.0594(17) 0.0340(13) -0.0101(12) 0.0102(10) -0.0069(11)
N1 0.0346(14) 0.0257(14) 0.0312(14) -0.0039(12) 0.0147(12) -0.0006(11)
N2 0.0327(14) 0.0207(13) 0.0248(13) -0.0025(11) 0.0103(11) 0.0005(11)
N3 0.0397(15) 0.0235(14) 0.0402(16) -0.0029(12) 0.0242(13) -0.0019(12)
N4 0.0360(14) 0.0216(13) 0.0398(15) 0.0003(12) 0.0264(13) 0.0006(11)
N5 0.0374(15) 0.0312(15) 0.0365(15) -0.0048(12) 0.0242(13) -0.0035(12)
N6 0.0355(14) 0.0214(13) 0.0283(14) -0.0031(11) 0.0186(12) -0.0046(11)
C1 0.0338(17) 0.0221(16) 0.0326(17) 0.0036(13) 0.0221(14) 0.0023(13)
C2 0.0366(17) 0.0231(16) 0.0310(17) 0.0005(13) 0.0207(14) 0.0050(13)
C3 0.048(2) 0.0245(16) 0.040(2) 0.0003(15) 0.0253(17) 0.0014(15)
C4 0.063(3) 0.0301(19) 0.046(2) 0.0067(17) 0.027(2) 0.0057(18)
C5 0.058(3) 0.038(2) 0.044(2) 0.0067(18) 0.023(2) 0.0219(19)
C6 0.042(2) 0.040(2) 0.047(2) -0.0003(18) 0.0202(17) 0.0128(17)
C7 0.0369(18) 0.0329(18) 0.0410(19) 0.0026(16) 0.0191(16) 0.0064(15)
C8 0.0360(18) 0.0202(15) 0.0323(18) 0.0002(14) 0.0063(15) 0.0102(14)
C9 0.062(2) 0.037(2) 0.0286(18) 0.0052(16) 0.0153(17) 0.0295(18)
C10 0.076(3) 0.076(3) 0.029(2) -0.003(2) 0.003(2) 0.037(3)
C11 0.065(3) 0.071(3) 0.038(3) -0.020(2) -0.013(2) 0.028(3)
C12 0.043(2) 0.030(2) 0.081(3) -0.014(2) -0.009(2) 0.0090(17)
C13 0.0331(19) 0.0222(17) 0.056(2) -0.0069(17) 0.0034(17) 0.0071(14)
C14 0.034(2) 0.042(2) 0.099(4) 0.009(2) 0.025(2) -0.0027(17)
C15 0.070(3) 0.058(3) 0.046(2) 0.013(2) 0.036(2) 0.020(2)
C16 0.0251(15) 0.0263(16) 0.0239(15) -0.0006(13) 0.0123(13) -0.0025(12)
C17 0.0250(15) 0.0301(17) 0.0305(17) -0.0023(14) 0.0143(14) -0.0059(13)
C18 0.0376(18) 0.0328(18) 0.0355(19) 0.0068(15) 0.0201(16) 0.0015(14)
C19 0.047(2) 0.051(2) 0.040(2) 0.0054(17) 0.0286(18) -0.0080(17)
C20 0.0374(19) 0.060(3) 0.053(2) -0.012(2) 0.0321(18) -0.0086(18)
C21 0.0351(19) 0.052(2) 0.064(3) 0.002(2) 0.0309(19) 0.0094(17)
C22 0.0345(18) 0.040(2) 0.043(2) 0.0075(16) 0.0230(16) 0.0031(15)
C23 0.0253(15) 0.0190(15) 0.0413(18) 0.0014(14) 0.0211(14) 0.0007(12)
C24 0.0281(16) 0.0254(16) 0.0404(18) 0.0008(14) 0.0185(15) -0.0006(13)
C25 0.0411(19) 0.0288(18) 0.048(2) -0.0083(16) 0.0236(17) -0.0028(15)
C26 0.048(2) 0.0194(17) 0.066(3) -0.0062(18) 0.019(2) 0.0025(16)
C27 0.038(2) 0.0259(19) 0.057(2) 0.0149(17) 0.0170(18) 0.0075(14)
C28 0.0273(16) 0.0297(18) 0.048(2) 0.0068(16) 0.0168(15) 0.0032(14)
C29 0.044(2) 0.0291(18) 0.0384(19) 0.0001(15) 0.0170(16) -0.0023(15)
C30 0.045(2) 0.043(2) 0.042(2) 0.0127(18) 0.0115(17) 0.0039(17)
C31 0.0266(15) 0.0227(16) 0.0327(17) -0.0003(13) 0.0145(14) -0.0007(12)
C32 0.0418(18) 0.0259(17) 0.0347(18) -0.0074(14) 0.0234(15) -0.0066(14)
C33 0.061(2) 0.0260(18) 0.051(2) -0.0046(17) 0.037(2) -0.0052(17)
C34 0.091(3) 0.0252(19) 0.075(3) -0.004(2) 0.057(3) -0.003(2)
C35 0.098(4) 0.035(2) 0.087(4) -0.015(2) 0.071(3) -0.026(2)
C36 0.077(3) 0.040(2) 0.094(3) -0.007(2) 0.067(3) -0.013(2)
C37 0.056(2) 0.0305(19) 0.063(2) -0.0021(18) 0.041(2) -0.0036(17)
C38 0.0403(19) 0.0250(16) 0.0367(18) -0.0060(14) 0.0252(16) -0.0083(14)
C39 0.048(2) 0.0347(19) 0.0358(19) -0.0038(15) 0.0258(17) -0.0045(16)
C40 0.072(3) 0.063(3) 0.033(2) -0.002(2) 0.025(2) 0.001(2)
C41 0.088(3) 0.077(3) 0.044(3) -0.016(2) 0.042(3) 0.001(3)
C42 0.063(3) 0.049(2) 0.056(3) -0.013(2) 0.039(2) -0.001(2)
C43 0.046(2) 0.0300(18) 0.044(2) -0.0021(16) 0.0278(17) -0.0082(16)
C44 0.048(2) 0.055(2) 0.041(2) 0.0070(19) 0.0189(18) 0.0071(19)
C45 0.044(2) 0.0334(19) 0.058(2) 0.0016(18) 0.0261(18) 0.0010(16)
C46 0.0265(18) 0.076(3) 0.048(2) 0.001(2) 0.0102(17) -0.0055(19)
C47 0.060(3) 0.088(4) 0.083(3) -0.008(3) 0.037(3) -0.034(3)
C48 0.081(3) 0.051(3) 0.093(4) -0.018(3) 0.049(3) -0.022(2)
C49 0.046(2) 0.063(3) 0.042(2) -0.017(2) 0.0176(18) -0.0083(19)

loop_
_atom_type_symbol
_atom_type_description
_atom_type_scat_dispersion_real
_atom_type_scat_dispersion_imag
_atom_type_scat_source
C C 0.0033 0.0016 'International Tables Vol C Tables 4.2.6.8 and 6.1.1.4'
H H 0.0000 0.0000 'International Tables Vol C Tables 4.2.6.8 and 6.1.1.4'
N N 0.0061 0.0033 'International Tables Vol C Tables 4.2.6.8 and 6.1.1.4'
O O 0.0106 0.0060 'International Tables Vol C Tables 4.2.6.8 and 6.1.1.4'
Y Y -2.7962 3.5667 'International Tables Vol C Tables 4.2.6.8 and 6.1.1.4'

loop_
_geom_angle_atom_site_label_1
_geom_angle_atom_site_label_2
_geom_angle_atom_site_label_3
_geom_angle
N5 Y1 N2 91.87(9)
N5 Y1 N4 77.57(9)
N2 Y1 N4 110.49(9)
N5 Y1 O1 117.54(9)
N2 Y1 O1 142.50(9)
N4 Y1 O1 98.86(9)
N5 Y1 N1 133.45(9)
N2 Y1 N1 56.41(8)
N4 Y1 N1 141.52(9)
O1 Y1 N1 86.09(9)
N5 Y1 N3 131.76(8)
N2 Y1 N3 96.47(9)
N4 Y1 N3 55.00(8)
O1 Y1 N3 81.36(9)
N1 Y1 N3 88.66(9)
N5 Y1 N6 55.78(8)
N2 Y1 N6 103.21(9)
N4 Y1 N6 122.55(8)
O1 Y1 N6 78.43(8)
N1 Y1 N6 95.88(9)
N3 Y1 N6 158.91(9)
N5 Y1 C1 114.98(9)
N2 Y1 C1 28.07(9)
N4 Y1 C1 128.67(9)
O1 Y1 C1 114.46(9)
N1 Y1 C1 28.41(9)
N3 Y1 C1 91.42(9)
N6 Y1 C1 102.36(8)
N5 Y1 C31 27.96(8)
N2 Y1 C31 99.75(9)
N4 Y1 C31 99.82(9)
O1 Y1 C31 97.60(9)
N1 Y1 C31 117.43(9)
N3 Y1 C31 153.84(9)
N6 Y1 C31 27.88(8)
C1 Y1 C31 112.32(8)
N5 Y1 C16 104.73(9)
N2 Y1 C16 104.14(9)
N4 Y1 C16 27.69(8)
O1 Y1 C16 90.98(8)
N1 Y1 C16 114.92(9)
N3 Y1 C16 27.34(9)
N6 Y1 C16 146.77(9)
C1 Y1 C16 110.66(8)
C31 Y1 C16 127.35(9)
C46 O1 C49 105.4(3)
C46 O1 Y1 128.3(2)
C49 O1 Y1 123.6(2)
C1 N1 Y1 92.80(18)
C1 N2 C8 124.1(3)
C1 N2 Y1 95.22(19)
C8 N2 Y1 138.66(19)
C16 N3 Y1 94.20(18)
C16 N4 C23 123.3(2)
C16 N4 Y1 96.03(18)
C23 N4 Y1 137.70(18)
C31 N5 Y1 96.19(19)
C31 N6 C38 123.1(3)
C31 N6 Y1 92.72(18)
C38 N6 Y1 142.4(2)
N2 C1 N1 115.3(3)
N2 C1 C2 123.9(3)
N1 C1 C2 120.8(3)
N2 C1 Y1 56.71(16)
N1 C1 Y1 58.79(16)
C2 C1 Y1 176.3(2)
C7 C2 C3 118.8(3)
C7 C2 C1 121.1(3)
C3 C2 C1 120.1(3)
C4 C3 C2 120.1(3)
C4 C3 H3 120.0
C2 C3 H3 120.0
C5 C4 C3 120.5(4)
C5 C4 H4 119.8
C3 C4 H4 119.8
C4 C5 C6 120.6(4)
C4 C5 H5 119.7
C6 C5 H5 119.7
C5 C6 C7 119.9(3)
C5 C6 H6 120.0
C7 C6 H6 120.0
C2 C7 C6 120.1(3)
C2 C7 H7 120.0
C6 C7 H7 120.0
C13 C8 C9 121.2(3)
C13 C8 N2 119.3(3)
C9 C8 N2 119.4(3)
C10 C9 C8 116.9(4)
C10 C9 C15 121.7(4)
C8 C9 C15 121.4(3)
C11 C10 C9 123.5(5)
C11 C10 H10 118.3
C9 C10 H10 118.3
C10 C11 C12 120.4(4)
C10 C11 H11 119.8
C12 C11 H11 119.8
C11 C12 C13 120.9(5)
C11 C12 H12 119.5
C13 C12 H12 119.5
C8 C13 C12 117.2(4)
C8 C13 C14 120.4(3)
C12 C13 C14 122.4(4)
C13 C14 H14A 109.5
C13 C14 H14B 109.5
H14A C14 H14B 109.5
C13 C14 H14C 109.5
H14A C14 H14C 109.5
H14B C14 H14C 109.5
C9 C15 H15A 109.5
C9 C15 H15B 109.5
H15A C15 H15B 109.5
C9 C15 H15C 109.5
H15A C15 H15C 109.5
H15B C15 H15C 109.5
N3 C16 N4 114.6(3)
N3 C16 C17 122.0(3)
N4 C16 C17 123.3(3)
N3 C16 Y1 58.46(15)
N4 C16 Y1 56.28(15)
C17 C16 Y1 178.3(2)
C22 C17 C18 118.8(3)
C22 C17 C16 120.4(3)
C18 C17 C16 120.7(3)
C17 C18 C19 120.2(3)
C17 C18 H18 119.9
C19 C18 H18 119.9
C20 C19 C18 120.6(3)
C20 C19 H19 119.7
C18 C19 H19 119.7
C19 C20 C21 119.6(3)
C19 C20 H20 120.2
C21 C20 H20 120.2
C20 C21 C22 120.6(3)
C20 C21 H21 119.7
C22 C21 H21 119.7
C21 C22 C17 120.1(3)
C21 C22 H22 119.9
C17 C22 H22 119.9
C28 C23 C24 120.5(3)
C28 C23 N4 118.1(3)
C24 C23 N4 121.3(3)
C25 C24 C23 118.2(3)
C25 C24 C29 119.8(3)
C23 C24 C29 121.8(3)
C26 C25 C24 121.4(4)
C26 C25 H25 119.3
C24 C25 H25 119.3
C27 C26 C25 119.5(3)
C27 C26 H26 120.3
C25 C26 H26 120.3
C26 C27 C28 121.1(3)
C26 C27 H27 119.4
C28 C27 H27 119.4
C27 C28 C23 119.1(3)
C27 C28 C30 120.8(3)
C23 C28 C30 120.1(3)
C24 C29 H29A 109.5
C24 C29 H29B 109.5
H29A C29 H29B 109.5
C24 C29 H29C 109.5
H29A C29 H29C 109.5
H29B C29 H29C 109.5
C28 C30 H30A 109.5
C28 C30 H30B 109.5
H30A C30 H30B 109.5
C28 C30 H30C 109.5
H30A C30 H30C 109.5
H30B C30 H30C 109.5
N6 C31 N5 115.1(3)
N6 C31 C32 124.6(3)
N5 C31 C32 120.3(3)
N6 C31 Y1 59.40(15)
N5 C31 Y1 55.86(16)
C32 C31 Y1 175.6(2)
C37 C32 C33 119.6(3)
C37 C32 C31 121.2(3)
C33 C32 C31 119.2(3)
C32 C33 C34 120.3(4)
C32 C33 H33 119.8
C34 C33 H33 119.8
C35 C34 C33 119.5(4)
C35 C34 H34 120.2
C33 C34 H34 120.2
C34 C35 C36 120.3(4)
C34 C35 H35 119.8
C36 C35 H35 119.8
C35 C36 C37 119.9(4)
C35 C36 H36 120.0
C37 C36 H36 120.0
C32 C37 C36 120.2(3)
C32 C37 H37 119.9
C36 C37 H37 119.9
C39 C38 C43 121.0(3)
C39 C38 N6 120.9(3)
C43 C38 N6 117.9(3)
C38 C39 C40 118.3(3)
C38 C39 C44 122.4(3)
C40 C39 C44 119.3(3)
C41 C40 C39 120.7(4)
C41 C40 H40 119.6
C39 C40 H40 119.6
C42 C41 C40 120.3(4)
C42 C41 H41 119.9
C40 C41 H41 119.9
C41 C42 C43 120.9(4)
C41 C42 H42 119.5
C43 C42 H42 119.5
C42 C43 C38 118.8(3)
C42 C43 C45 121.4(3)
C38 C43 C45 119.8(3)
C39 C44 H44A 109.5
C39 C44 H44B 109.5
H44A C44 H44B 109.5
C39 C44 H44C 109.5
H44A C44 H44C 109.5
H44B C44 H44C 109.5
C43 C45 H45A 109.5
C43 C45 H45B 109.5
H45A C45 H45B 109.5
C43 C45 H45C 109.5
H45A C45 H45C 109.5
H45B C45 H45C 109.5
O1 C46 C47 105.3(4)
O1 C46 H46A 110.7
C47 C46 H46A 110.7
O1 C46 H46B 110.7
C47 C46 H46B 110.7
H46A C46 H46B 108.8
C46 C47 C48 105.1(3)
C46 C47 H47A 110.7
C48 C47 H47A 110.7
C46 C47 H47B 110.7
C48 C47 H47B 110.7
H47A C47 H47B 108.8
C49 C48 C47 106.2(4)
C49 C48 H48A 110.5
C47 C48 H48A 110.5
C49 C48 H48B 110.5
C47 C48 H48B 110.5
H48A C48 H48B 108.7
O1 C49 C48 105.3(3)
O1 C49 H49A 110.7
C48 C49 H49A 110.7
O1 C49 H49B 110.7
C48 C49 H49B 110.7
H49A C49 H49B 108.8

loop_
_geom_bond_atom_site_label_1
_geom_bond_atom_site_label_2
_geom_bond_distance
Y1 N5 2.364(3)
Y1 N2 2.366(2)
Y1 N4 2.395(2)
Y1 O1 2.405(2)
Y1 N1 2.414(3)
Y1 N3 2.447(3)
Y1 N6 2.447(2)
Y1 C1 2.819(3)
Y1 C31 2.840(3)
Y1 C16 2.863(3)
O1 C46 1.434(4)
O1 C49 1.451(4)
N1 C1 1.343(4)
N2 C1 1.332(4)
N2 C8 1.419(4)
N3 C16 1.318(4)
N4 C16 1.338(4)
N4 C23 1.427(4)
N5 C31 1.339(4)
N6 C31 1.329(4)
N6 C38 1.420(4)
C1 C2 1.502(4)
C2 C7 1.388(4)
C2 C3 1.396(5)
C3 C4 1.394(5)
C3 H3 0.9400
C4 C5 1.350(5)
C4 H4 0.9400
C5 C6 1.379(6)
C5 H5 0.9400
C6 C7 1.395(5)
C6 H6 0.9400
C7 H7 0.9400
C8 C13 1.389(5)
C8 C9 1.417(5)
C9 C10 1.379(6)
C9 C15 1.510(6)
C10 C11 1.321(8)
C10 H10 0.9400
C11 C12 1.361(7)
C11 H11 0.9400
C12 C13 1.419(6)
C12 H12 0.9400
C13 C14 1.496(6)
C14 H14A 0.9700
C14 H14B 0.9700
C14 H14C 0.9700
C15 H15A 0.9700
C15 H15B 0.9700
C15 H15C 0.9700
C16 C17 1.501(4)
C17 C22 1.392(5)
C17 C18 1.392(5)
C18 C19 1.394(5)
C18 H18 0.9400
C19 C20 1.370(5)
C19 H19 0.9400
C20 C21 1.381(5)
C20 H20 0.9400
C21 C22 1.390(4)
C21 H21 0.9400
C22 H22 0.9400
C23 C28 1.400(4)
C23 C24 1.404(4)
C24 C25 1.396(5)
C24 C29 1.500(4)
C25 C26 1.389(5)
C25 H25 0.9400
C26 C27 1.373(6)
C26 H26 0.9400
C27 C28 1.393(5)
C27 H27 0.9400
C28 C30 1.507(5)
C29 H29A 0.9700
C29 H29B 0.9700
C29 H29C 0.9700
C30 H30A 0.9700
C30 H30B 0.9700
C30 H30C 0.9700
C31 C32 1.500(4)
C32 C37 1.383(5)
C32 C33 1.388(5)
C33 C34 1.393(5)
C33 H33 0.9400
C34 C35 1.381(6)
C34 H34 0.9400
C35 C36 1.385(6)
C35 H35 0.9400
C36 C37 1.388(5)
C36 H36 0.9400
C37 H37 0.9400
C38 C39 1.397(5)
C38 C43 1.408(5)
C39 C40 1.407(5)
C39 C44 1.499(5)
C40 C41 1.380(6)
C40 H40 0.9400
C41 C42 1.379(6)
C41 H41 0.9400
C42 C43 1.388(5)
C42 H42 0.9400
C43 C45 1.510(5)
C44 H44A 0.9700
C44 H44B 0.9700
C44 H44C 0.9700
C45 H45A 0.9700
C45 H45B 0.9700
C45 H45C 0.9700
C46 C47 1.491(6)
C46 H46A 0.9800
C46 H46B 0.9800
C47 C48 1.494(6)
C47 H47A 0.9800
C47 H47B 0.9800
C48 C49 1.477(6)
C48 H48A 0.9800
C48 H48B 0.9800
C49 H49A 0.9800
C49 H49B 0.9800

loop_
_geom_torsion_atom_site_label_1
_geom_torsion_atom_site_label_2
_geom_torsion_atom_site_label_3
_geom_torsion_atom_site_label_4
_geom_torsion
C8 N2 C1 N1 171.7(3)
Y1 N2 C1 N1 5.4(3)
C8 N2 C1 C2 -9.3(5)
Y1 N2 C1 C2 -175.7(2)
C8 N2 C1 Y1 166.4(3)
Y1 N1 C1 N2 -5.2(3)
Y1 N1 C1 C2 175.8(2)
N2 C1 C2 C7 -42.6(4)
N1 C1 C2 C7 136.3(3)
N2 C1 C2 C3 137.3(3)
N1 C1 C2 C3 -43.8(4)
C7 C2 C3 C4 -0.7(5)
C1 C2 C3 C4 179.4(3)
C2 C3 C4 C5 0.8(5)
C3 C4 C5 C6 -1.3(6)
C4 C5 C6 C7 1.7(6)
C3 C2 C7 C6 1.1(5)
C1 C2 C7 C6 -179.0(3)
C5 C6 C7 C2 -1.6(5)
C1 N2 C8 C13 111.6(3)
Y1 N2 C8 C13 -89.2(4)
C1 N2 C8 C9 -72.8(4)
Y1 N2 C8 C9 86.4(4)
C13 C8 C9 C10 -0.4(5)
N2 C8 C9 C10 -175.9(3)
C13 C8 C9 C15 177.4(3)
N2 C8 C9 C15 1.9(5)
C8 C9 C10 C11 -0.7(6)
C15 C9 C10 C11 -178.6(4)
C9 C10 C11 C12 0.8(7)
C10 C11 C12 C13 0.3(7)
C9 C8 C13 C12 1.3(5)
N2 C8 C13 C12 176.8(3)
C9 C8 C13 C14 -179.5(3)
N2 C8 C13 C14 -4.0(5)
C11 C12 C13 C8 -1.3(5)
C11 C12 C13 C14 179.5(4)
Y1 N3 C16 N4 3.4(3)
Y1 N3 C16 C17 -178.0(3)
C23 N4 C16 N3 -167.1(3)
Y1 N4 C16 N3 -3.5(3)
C23 N4 C16 C17 14.3(5)
Y1 N4 C16 C17 178.0(3)
C23 N4 C16 Y1 -163.6(3)
N3 C16 C17 C22 -139.1(3)
N4 C16 C17 C22 39.4(5)
N3 C16 C17 C18 40.3(5)
N4 C16 C17 C18 -141.3(3)
C22 C17 C18 C19 -0.5(5)
C16 C17 C18 C19 -179.9(3)
C17 C18 C19 C20 -0.7(6)
C18 C19 C20 C21 2.8(6)
C19 C20 C21 C22 -3.6(6)
C20 C21 C22 C17 2.4(6)
C18 C17 C22 C21 -0.3(5)
C16 C17 C22 C21 179.1(3)
C16 N4 C23 C28 -120.8(3)
Y1 N4 C23 C28 83.8(4)
C16 N4 C23 C24 62.1(4)
Y1 N4 C23 C24 -93.3(3)
C28 C23 C24 C25 5.1(4)
N4 C23 C24 C25 -177.8(3)
C28 C23 C24 C29 -171.1(3)
N4 C23 C24 C29 5.9(4)
C23 C24 C25 C26 -2.7(5)
C29 C24 C25 C26 173.6(3)
C24 C25 C26 C27 -1.2(5)
C25 C26 C27 C28 2.9(6)
C26 C27 C28 C23 -0.4(5)
C26 C27 C28 C30 179.9(3)
C24 C23 C28 C27 -3.6(4)
N4 C23 C28 C27 179.2(3)
C24 C23 C28 C30 176.1(3)
N4 C23 C28 C30 -1.1(4)
C38 N6 C31 N5 172.1(3)
Y1 N6 C31 N5 4.4(3)
C38 N6 C31 C32 -10.1(5)
Y1 N6 C31 C32 -177.8(3)
C38 N6 C31 Y1 167.7(3)
Y1 N5 C31 N6 -4.6(3)
Y1 N5 C31 C32 177.6(2)
N6 C31 C32 C37 -48.8(5)
N5 C31 C32 C37 128.8(3)
N6 C31 C32 C33 133.5(3)
N5 C31 C32 C33 -48.8(4)
C37 C32 C33 C34 -0.5(6)
C31 C32 C33 C34 177.1(3)
C32 C33 C34 C35 -1.5(6)
C33 C34 C35 C36 1.7(7)
C34 C35 C36 C37 0.1(7)
C33 C32 C37 C36 2.4(6)
C31 C32 C37 C36 -175.2(3)
C35 C36 C37 C32 -2.2(7)
C31 N6 C38 C39 -72.2(4)
Y1 N6 C38 C39 87.4(4)
C31 N6 C38 C43 113.2(3)
Y1 N6 C38 C43 -87.2(4)
C43 C38 C39 C40 -0.8(5)
N6 C38 C39 C40 -175.2(3)
C43 C38 C39 C44 178.8(3)
N6 C38 C39 C44 4.4(5)
C38 C39 C40 C41 1.7(6)
C44 C39 C40 C41 -178.0(4)
C39 C40 C41 C42 -1.8(7)
C40 C41 C42 C43 0.9(7)
C41 C42 C43 C38 0.0(6)
C41 C42 C43 C45 -178.2(4)
C39 C38 C43 C42 0.0(5)
N6 C38 C43 C42 174.6(3)
C39 C38 C43 C45 178.2(3)
N6 C38 C43 C45 -7.2(5)
C49 O1 C46 C47 35.4(4)
Y1 O1 C46 C47 -126.2(3)
O1 C46 C47 C48 -22.9(5)
C46 C47 C48 C49 2.1(5)
C46 O1 C49 C48 -34.0(4)
Y1 O1 C49 C48 128.8(3)
C47 C48 C49 O1 19.1(5)

loop_
_platon_squeeze_void_nr
_platon_squeeze_void_average_x
_platon_squeeze_void_average_y
_platon_squeeze_void_average_z
_platon_squeeze_void_volume
_platon_squeeze_void_count_electrons
_platon_squeeze_void_content
1 0.250 -0.079 0.250 130 39 ' '
2 0.750 0.079 0.750 130 39 ' '
